data_1547935
loop_
_publ_author_name
'Lim, Ngiap-Kie'
'Weiss, Patrick'
'Li, Beryl X.'
'McCulley, Christina H.'
'Hare, Stephanie R.'
'Bensema, Bronwyn L.'
'Palazzo, Teresa A.'
'Tantillo, Dean J.'
'Zhang, Haiming'
'Gosselin, Francis'

_publ_section_title
;
 Synthesis of Highly Stereodefined Tetrasubstituted Acyclic All-Carbon
 Olefins via a Syn-Elimination Approach.
;
_journal_issue 22
_journal_name_full 'Organic letters'
_journal_page_first 6212
_journal_page_last 6215
_journal_paper_doi 10.1021/acs.orglett.7b03141
_journal_volume 19
_journal_year 2017
_chemical_formula_sum 'C23 H21 Cl O'
_chemical_formula_weight 348.85
_chemical_name_common 68869-138
_chemical_name_systematic gene802
_space_group.centring_type P

_space_group_crystal_system monoclinic
_space_group_IT_number 14
_space_group_name_Hall '-P 2ybc'
_space_group_name_H-M_alt 'P 1 21/c 1'
_symmetry_space_group_name_Hall '-P 2ybc'
_symmetry_space_group_name_H-M 'P 1 21/c 1'
_atom_sites_solution_hydrogens geom
_atom_sites_solution_primary iterative
_atom_sites_solution_secondary difmap
_audit_creation_method SHELXL-2016/5
_cell_angle_alpha 90
_cell_angle_beta 90.567(3)
_cell_angle_gamma 90
_cell_formula_units_Z 8
_cell_length_a 5.8455(3)
_cell_length_b 16.6918(7)
_cell_length_c 37.3464(16)
_cell_measurement_reflns_used 9889
_cell_measurement_temperature 100(2)
_cell_measurement_theta_max 68.35
_cell_measurement_theta_min 2.90
_cell_volume 3643.8(3)
_computing_cell_refinement 'Bruker SAINT'
_computing_data_collection 'Bruker APEX2'
_computing_data_reduction 'Bruker SAINT'
_computing_molecular_graphics ORTEP-32
_computing_publication_material WinGX
_computing_structure_refinement SHELXL-2016
_computing_structure_solution SHELXT-2014
_diffrn_ambient_temperature 100(2)
_diffrn_detector_area_resol_mean 8.366
_diffrn_measured_fraction_theta_full 0.953
_diffrn_measured_fraction_theta_max 0.951
_diffrn_measurement_device_type 'Bruker APEX-II CCD'
_diffrn_measurement_method '\f and \w scans'
_diffrn_radiation_type CuK\a
_diffrn_radiation_wavelength 1.54178
_diffrn_reflns_av_R_equivalents 0.0597
_diffrn_reflns_av_unetI/netI 0.0628
_diffrn_reflns_Laue_measured_fraction_full 0.953
_diffrn_reflns_Laue_measured_fraction_max 0.951
_diffrn_reflns_limit_h_max 7
_diffrn_reflns_limit_h_min -7
_diffrn_reflns_limit_k_max 20
_diffrn_reflns_limit_k_min -20
_diffrn_reflns_limit_l_max 44
_diffrn_reflns_limit_l_min -44
_diffrn_reflns_number 40709
_diffrn_reflns_point_group_measured_fraction_full 0.953
_diffrn_reflns_point_group_measured_fraction_max 0.951
_diffrn_reflns_theta_full 67.000
_diffrn_reflns_theta_max 68.345
_diffrn_reflns_theta_min 2.366
_diffrn_source 'microfocus rotating anode'
_exptl_absorpt_coefficient_mu 1.894
_exptl_absorpt_correction_T_max 0.929
_exptl_absorpt_correction_T_min 0.815
_exptl_absorpt_correction_type multi-scan
_exptl_absorpt_process_details SADABS
_exptl_crystal_colour colorless
_exptl_crystal_density_diffrn 1.272
_exptl_crystal_description needle
_exptl_crystal_F_000 1472
_exptl_crystal_size_max 0.060
_exptl_crystal_size_mid 0.020
_exptl_crystal_size_min 0.020
_refine_diff_density_max 0.432
_refine_diff_density_min -0.483
_refine_diff_density_rms 0.061
_refine_ls_extinction_method none
_refine_ls_goodness_of_fit_ref 1.027
_refine_ls_hydrogen_treatment constr
_refine_ls_matrix_type full
_refine_ls_number_parameters 453
_refine_ls_number_reflns 6346
_refine_ls_number_restraints 0
_refine_ls_restrained_S_all 1.027
_refine_ls_R_factor_all 0.0856
_refine_ls_R_factor_gt 0.0577
_refine_ls_shift/su_max 0.001
_refine_ls_shift/su_mean 0.000
_refine_ls_structure_factor_coef Fsqd
_refine_ls_weighting_details 'w=1/[\s^2^(Fo^2^)+(0.0970P)^2^+0.7567P] where P=(Fo^2^+2Fc^2^)/3'
_refine_ls_weighting_scheme calc
_refine_ls_wR_factor_gt 0.1511
_refine_ls_wR_factor_ref 0.1682
_reflns_Friedel_coverage 0.000
_reflns_number_gt 4619
_reflns_number_total 6346
_reflns_threshold_expression 'I > 2\s(I)'
_cod_data_source_file ol7b03141_si_010.cif
_cod_data_source_block 68869-138
_cod_depositor_comments
;
The following automatic conversions were performed:

'_space_group.centring_type' value 'primitive' was replaced with the
value 'P' as specified in the replacement file
'/home/antanas/src/cod-tools/trunk/data/replacement-values/replacement_values.lst'.

Automatic conversion script
Id: cif_fix_values 5642 2017-10-24 12:04:52Z antanas 

 Adding full bibliography for 1547906--1547941.cif.
;
_cod_database_code 1547935
_shelx_shelxl_version_number 2016/5
_shelx_space_group_comment
; 
The symmetry employed for this shelxl refinement is uniquely defined 
by the following loop, which should always be used as a source of 
symmetry information in preference to the above space-group names. 
They are only intended as comments. 
;
_shelx_estimated_absorpt_t_min 0.895
_shelx_estimated_absorpt_t_max 0.963

loop_
_space_group_symop_operation_xyz
'x, y, z'
'-x, y+1/2, -z+1/2'
'-x, -y, -z'
'x, -y-1/2, z-1/2'

loop_
_atom_site_label
_atom_site_type_symbol
_atom_site_fract_x
_atom_site_fract_y
_atom_site_fract_z
_atom_site_U_iso_or_equiv
_atom_site_adp_type
_atom_site_occupancy
_atom_site_site_symmetry_order
_atom_site_calc_flag
_atom_site_refinement_flags_posn
_atom_site_refinement_flags_adp
C1 C 0.6288(5) 0.84122(18) 0.43091(7) 0.0269(6) Uani 1 1 d . .
C2 C 0.4934(5) 0.91933(17) 0.42097(7) 0.0286(6) Uani 1 1 d . .
H2 H 0.328395 0.904083 0.418827 0.034 Uiso 1 1 calc R U
C3 C 0.5106(6) 0.98447(19) 0.45031(8) 0.0353(7) Uani 1 1 d . .
H3A H 0.468882 0.961011 0.473698 0.042 Uiso 1 1 calc R U
H3B H 0.670430 1.003794 0.452117 0.042 Uiso 1 1 calc R U
C4 C 0.3571(8) 1.0528(2) 0.44215(10) 0.0528(10) Uani 1 1 d . .
H4 H 0.394038 1.084728 0.421943 0.063 Uiso 1 1 calc R U
C5 C 0.1767(7) 1.0733(2) 0.46005(12) 0.0593(11) Uani 1 1 d . .
H5A H 0.133014 1.043212 0.480461 0.071 Uiso 1 1 calc R U
H5B H 0.088614 1.118324 0.452717 0.071 Uiso 1 1 calc R U
C6 C 0.5654(5) 0.95108(17) 0.38452(8) 0.0300(7) Uani 1 1 d . .
C7 C 0.7653(6) 0.99544(19) 0.38020(8) 0.0355(7) Uani 1 1 d . .
H7 H 0.857094 1.007947 0.400578 0.043 Uiso 1 1 calc R U
C8 C 0.8325(6) 1.02157(19) 0.34676(9) 0.0387(8) Uani 1 1 d . .
H8 H 0.970205 1.051195 0.344301 0.046 Uiso 1 1 calc R U
C9 C 0.6985(6) 1.00452(19) 0.31672(9) 0.0397(8) Uani 1 1 d . .
H9 H 0.745465 1.021504 0.293649 0.048 Uiso 1 1 calc R U
C10 C 0.4966(6) 0.9627(2) 0.32076(8) 0.0387(8) Uani 1 1 d . .
H10 H 0.402234 0.952007 0.300461 0.046 Uiso 1 1 calc R U
C11 C 0.4314(6) 0.93626(19) 0.35413(8) 0.0340(7) Uani 1 1 d . .
H11 H 0.292312 0.907383 0.356471 0.041 Uiso 1 1 calc R U
C12 C 0.5912(5) 0.77859(17) 0.40120(7) 0.0284(6) Uani 1 1 d . .
C13 C 0.7541(5) 0.76321(18) 0.37557(8) 0.0318(7) Uani 1 1 d . .
H13 H 0.895435 0.791260 0.376372 0.038 Uiso 1 1 calc R U
C14 C 0.7143(6) 0.7071(2) 0.34850(8) 0.0376(8) Uani 1 1 d . .
H14 H 0.828493 0.696867 0.331168 0.045 Uiso 1 1 calc R U
C15 C 0.5091(6) 0.66661(19) 0.34696(8) 0.0350(7) Uani 1 1 d . .
H15 H 0.480670 0.629164 0.328288 0.042 Uiso 1 1 calc R U
C16 C 0.3455(6) 0.68036(18) 0.37245(8) 0.0330(7) Uani 1 1 d . .
H16 H 0.205452 0.651485 0.371689 0.040 Uiso 1 1 calc R U
C17 C 0.3849(5) 0.73662(18) 0.39937(7) 0.0301(7) Uani 1 1 d . .
H17 H 0.270161 0.746517 0.416664 0.036 Uiso 1 1 calc R U
C18 C 0.5593(5) 0.80350(18) 0.46658(7) 0.0279(7) Uani 1 1 d . .
C19 C 0.3461(5) 0.81527(18) 0.48176(7) 0.0300(7) Uani 1 1 d . .
H19 H 0.240935 0.851436 0.470879 0.036 Uiso 1 1 calc R U
C20 C 0.2851(5) 0.77482(19) 0.51263(8) 0.0317(7) Uani 1 1 d . .
H20 H 0.139120 0.783474 0.522894 0.038 Uiso 1 1 calc R U
C21 C 0.4366(5) 0.72203(18) 0.52839(7) 0.0306(7) Uani 1 1 d . .
C22 C 0.6505(5) 0.70896(18) 0.51383(8) 0.0324(7) Uani 1 1 d . .
H22 H 0.754796 0.672559 0.524750 0.039 Uiso 1 1 calc R U
C23 C 0.7091(5) 0.75006(18) 0.48301(8) 0.0300(7) Uani 1 1 d . .
H23 H 0.855489 0.741458 0.472868 0.036 Uiso 1 1 calc R U
C24 C 0.1471(5) 0.58241(18) 0.66100(8) 0.0284(6) Uani 1 1 d . .
C25 C -0.0035(5) 0.65326(17) 0.67390(7) 0.0281(6) Uani 1 1 d . .
H25 H -0.165342 0.633869 0.673620 0.034 Uiso 1 1 calc R U
C26 C 0.0057(5) 0.72677(18) 0.64884(8) 0.0320(7) Uani 1 1 d . .
H26A H 0.155384 0.753847 0.651767 0.038 Uiso 1 1 calc R U
H26B H -0.008447 0.708767 0.623654 0.038 Uiso 1 1 calc R U
C27 C -0.1821(6) 0.78481(19) 0.65684(9) 0.0362(7) Uani 1 1 d . .
H27 H -0.183722 0.808179 0.680030 0.043 Uiso 1 1 calc R U
C28 C -0.3448(6) 0.8059(2) 0.63427(10) 0.0451(9) Uani 1 1 d . .
H28A H -0.348988 0.783821 0.610827 0.054 Uiso 1 1 calc R U
H28B H -0.458282 0.843218 0.641379 0.054 Uiso 1 1 calc R U
C29 C 0.0550(5) 0.67519(16) 0.71282(8) 0.0286(6) Uani 1 1 d . .
C30 C 0.2614(5) 0.71232(18) 0.72208(8) 0.0326(7) Uani 1 1 d . .
H30 H 0.363863 0.728179 0.703819 0.039 Uiso 1 1 calc R U
C31 C 0.3180(6) 0.72625(19) 0.75764(9) 0.0366(8) Uani 1 1 d . .
H31 H 0.459989 0.750789 0.763618 0.044 Uiso 1 1 calc R U
C32 C 0.1693(6) 0.70468(18) 0.78440(8) 0.0376(8) Uani 1 1 d . .
H32 H 0.209461 0.713635 0.808785 0.045 Uiso 1 1 calc R U
C33 C -0.0392(6) 0.66981(18) 0.77555(8) 0.0368(8) Uani 1 1 d . .
H33 H -0.144067 0.656009 0.793819 0.044 Uiso 1 1 calc R U
C34 C -0.0938(5) 0.65521(17) 0.73992(8) 0.0310(7) Uani 1 1 d . .
H34 H -0.236398 0.630996 0.734024 0.037 Uiso 1 1 calc R U
C35 C 0.1396(5) 0.51573(17) 0.68917(7) 0.0279(6) Uani 1 1 d . .
C36 C 0.3212(6) 0.50052(18) 0.71264(8) 0.0321(7) Uani 1 1 d . .
H36 H 0.457553 0.531275 0.711227 0.039 Uiso 1 1 calc R U
C37 C 0.3024(6) 0.44007(19) 0.73820(8) 0.0357(8) Uani 1 1 d . .
H37 H 0.428075 0.428891 0.753726 0.043 Uiso 1 1 calc R U
C38 C 0.1033(6) 0.39630(19) 0.74119(8) 0.0359(7) Uani 1 1 d . .
H38 H 0.091517 0.355239 0.758691 0.043 Uiso 1 1 calc R U
C39 C -0.0786(6) 0.41278(18) 0.71851(8) 0.0325(7) Uani 1 1 d . .
H39 H -0.217369 0.383684 0.720711 0.039 Uiso 1 1 calc R U
C40 C -0.0594(5) 0.47151(17) 0.69259(8) 0.0305(7) Uani 1 1 d . .
H40 H -0.184785 0.481681 0.676867 0.037 Uiso 1 1 calc R U
C41 C 0.0729(5) 0.54582(17) 0.62479(7) 0.0277(6) Uani 1 1 d . .
C42 C -0.1398(5) 0.55880(18) 0.60872(8) 0.0310(7) Uani 1 1 d . .
H42 H -0.244352 0.595173 0.619286 0.037 Uiso 1 1 calc R U
C43 C -0.2007(5) 0.51884(19) 0.57724(8) 0.0330(7) Uani 1 1 d . .
H43 H -0.345867 0.528171 0.566352 0.040 Uiso 1 1 calc R U
C44 C -0.0508(6) 0.46620(18) 0.56212(8) 0.0314(7) Uani 1 1 d . .
C45 C 0.1625(6) 0.45183(19) 0.57742(8) 0.0332(7) Uani 1 1 d . .
H45 H 0.265587 0.415033 0.566805 0.040 Uiso 1 1 calc R U
C46 C 0.2218(5) 0.49228(18) 0.60850(8) 0.0300(7) Uani 1 1 d . .
H46 H 0.368172 0.483253 0.619004 0.036 Uiso 1 1 calc R U
O1 O 0.8668(3) 0.85997(13) 0.43448(5) 0.0321(5) Uani 1 1 d . .
H1 H 0.912503 0.881693 0.415564 0.048 Uiso 1 1 calc R U
O2 O 0.3835(3) 0.60725(13) 0.65862(5) 0.0313(5) Uani 1 1 d . .
H2A H 0.393845 0.645739 0.644237 0.047 Uiso 1 1 calc R U
Cl1 Cl 0.34923(14) 0.66753(5) 0.56550(2) 0.0394(2) Uani 1 1 d . .
Cl2 Cl -0.13503(15) 0.41462(5) 0.52353(2) 0.0425(2) Uani 1 1 d . .

loop_
_atom_site_aniso_label
_atom_site_aniso_U_11
_atom_site_aniso_U_22
_atom_site_aniso_U_33
_atom_site_aniso_U_23
_atom_site_aniso_U_13
_atom_site_aniso_U_12
C1 0.0197(15) 0.0307(15) 0.0303(13) -0.0021(12) 0.0003(11) 0.0027(13)
C2 0.0262(16) 0.0276(15) 0.0319(13) -0.0031(12) -0.0026(11) 0.0049(13)
C3 0.0406(19) 0.0326(16) 0.0328(14) -0.0062(13) 0.0008(13) -0.0006(15)
C4 0.081(3) 0.0352(19) 0.0416(17) -0.0056(16) -0.0011(19) 0.016(2)
C5 0.063(3) 0.048(2) 0.067(2) -0.017(2) -0.019(2) 0.018(2)
C6 0.0326(17) 0.0233(14) 0.0342(14) -0.0004(12) 0.0022(12) 0.0053(13)
C7 0.0351(18) 0.0328(16) 0.0387(15) 0.0030(14) -0.0032(13) 0.0001(14)
C8 0.0322(18) 0.0313(16) 0.0525(18) 0.0072(15) 0.0034(14) -0.0009(14)
C9 0.048(2) 0.0338(17) 0.0372(15) 0.0084(14) 0.0092(14) 0.0007(16)
C10 0.046(2) 0.0349(17) 0.0349(15) 0.0033(14) -0.0048(14) -0.0012(16)
C11 0.0329(18) 0.0302(16) 0.0388(15) -0.0002(13) -0.0009(13) 0.0014(14)
C12 0.0319(17) 0.0268(14) 0.0264(12) 0.0029(12) -0.0003(11) 0.0046(13)
C13 0.0287(17) 0.0312(16) 0.0355(14) 0.0021(13) 0.0041(12) 0.0019(13)
C14 0.044(2) 0.0374(18) 0.0314(14) -0.0007(13) 0.0087(13) 0.0132(16)
C15 0.042(2) 0.0333(16) 0.0299(14) -0.0025(13) -0.0036(13) 0.0071(15)
C16 0.0339(18) 0.0307(15) 0.0344(14) 0.0005(13) -0.0042(13) 0.0011(14)
C17 0.0294(17) 0.0325(16) 0.0285(13) -0.0005(12) 0.0016(11) 0.0029(13)
C18 0.0256(16) 0.0300(15) 0.0279(13) -0.0061(12) -0.0027(11) -0.0006(13)
C19 0.0270(16) 0.0322(16) 0.0306(13) -0.0011(12) -0.0037(12) 0.0057(13)
C20 0.0263(16) 0.0377(17) 0.0313(13) -0.0045(13) 0.0030(12) 0.0018(14)
C21 0.0374(18) 0.0287(15) 0.0256(12) -0.0005(12) 0.0012(12) -0.0026(14)
C22 0.0322(18) 0.0297(16) 0.0352(14) 0.0013(13) -0.0030(13) 0.0041(14)
C23 0.0250(16) 0.0318(15) 0.0331(14) -0.0021(12) 0.0020(11) 0.0013(13)
C24 0.0213(15) 0.0296(15) 0.0342(14) -0.0008(13) 0.0034(11) -0.0008(13)
C25 0.0259(16) 0.0260(15) 0.0324(14) -0.0011(12) 0.0053(11) 0.0017(13)
C26 0.0329(18) 0.0290(15) 0.0342(14) 0.0010(13) 0.0029(12) 0.0006(14)
C27 0.0405(19) 0.0285(16) 0.0397(15) 0.0017(13) 0.0045(14) 0.0009(15)
C28 0.046(2) 0.0326(17) 0.057(2) 0.0056(16) 0.0004(17) 0.0077(16)
C29 0.0291(16) 0.0206(13) 0.0361(14) -0.0021(12) 0.0003(12) 0.0040(13)
C30 0.0284(17) 0.0279(15) 0.0417(15) -0.0031(13) 0.0047(13) 0.0002(13)
C31 0.0298(18) 0.0303(16) 0.0497(18) -0.0081(15) -0.0053(14) 0.0046(14)
C32 0.046(2) 0.0292(16) 0.0371(15) -0.0037(13) -0.0049(14) 0.0040(15)
C33 0.047(2) 0.0272(15) 0.0362(15) -0.0008(13) 0.0025(14) -0.0017(15)
C34 0.0319(17) 0.0252(15) 0.0359(14) -0.0029(13) 0.0042(12) 0.0012(13)
C35 0.0299(16) 0.0241(14) 0.0296(13) -0.0047(12) 0.0023(12) 0.0032(13)
C36 0.0333(18) 0.0305(15) 0.0324(14) -0.0068(13) -0.0015(12) 0.0012(14)
C37 0.0415(19) 0.0344(16) 0.0310(14) -0.0056(13) -0.0062(13) 0.0096(15)
C38 0.049(2) 0.0289(15) 0.0300(13) -0.0002(13) 0.0025(13) 0.0053(15)
C39 0.0356(18) 0.0281(15) 0.0339(14) -0.0012(13) 0.0060(12) -0.0019(14)
C40 0.0324(17) 0.0275(15) 0.0317(13) -0.0021(12) -0.0017(12) -0.0006(13)
C41 0.0283(17) 0.0242(14) 0.0308(13) 0.0017(12) 0.0048(12) 0.0012(13)
C42 0.0283(17) 0.0299(15) 0.0347(14) -0.0028(13) 0.0037(12) 0.0041(13)
C43 0.0310(17) 0.0342(16) 0.0338(14) -0.0007(13) -0.0001(12) 0.0001(14)
C44 0.0400(18) 0.0255(14) 0.0287(13) -0.0013(12) 0.0032(12) -0.0017(14)
C45 0.0337(18) 0.0276(15) 0.0382(15) -0.0015(13) 0.0049(13) 0.0060(14)
C46 0.0273(16) 0.0291(15) 0.0337(14) 0.0041(13) 0.0007(12) 0.0016(13)
O1 0.0245(11) 0.0366(12) 0.0351(10) 0.0042(9) -0.0019(8) -0.0013(10)
O2 0.0239(11) 0.0320(11) 0.0381(10) -0.0004(9) 0.0050(8) -0.0019(9)
Cl1 0.0428(5) 0.0415(4) 0.0339(3) 0.0064(3) 0.0042(3) 0.0024(4)
Cl2 0.0462(5) 0.0416(4) 0.0396(4) -0.0116(3) -0.0055(3) 0.0047(4)

loop_
_atom_type_symbol
_atom_type_description
_atom_type_scat_dispersion_real
_atom_type_scat_dispersion_imag
_atom_type_scat_source
C C 0.0181 0.0091 'International Tables Vol C Tables 4.2.6.8 and 6.1.1.4'
H H 0.0000 0.0000 'International Tables Vol C Tables 4.2.6.8 and 6.1.1.4'
O O 0.0492 0.0322 'International Tables Vol C Tables 4.2.6.8 and 6.1.1.4'
Cl Cl 0.3639 0.7018 'International Tables Vol C Tables 4.2.6.8 and 6.1.1.4'

loop_
_geom_angle_atom_site_label_1
_geom_angle_atom_site_label_2
_geom_angle_atom_site_label_3
_geom_angle
O1 C1 C18 106.0(2)
O1 C1 C12 110.3(2)
C18 C1 C12 108.1(2)
O1 C1 C2 109.2(2)
C18 C1 C2 114.2(2)
C12 C1 C2 109.0(2)
C6 C2 C3 111.8(2)
C6 C2 C1 110.9(2)
C3 C2 C1 112.8(2)
C6 C2 H2 107.0
C3 C2 H2 107.0
C1 C2 H2 107.0
C4 C3 C2 111.2(2)
C4 C3 H3A 109.4
C2 C3 H3A 109.4
C4 C3 H3B 109.4
C2 C3 H3B 109.4
H3A C3 H3B 108.0
C5 C4 C3 126.1(4)
C5 C4 H4 116.9
C3 C4 H4 116.9
C4 C5 H5A 120.0
C4 C5 H5B 120.0
H5A C5 H5B 120.0
C11 C6 C7 117.7(3)
C11 C6 C2 120.5(3)
C7 C6 C2 121.8(3)
C8 C7 C6 121.2(3)
C8 C7 H7 119.4
C6 C7 H7 119.4
C7 C8 C9 120.1(3)
C7 C8 H8 120.0
C9 C8 H8 120.0
C10 C9 C8 119.3(3)
C10 C9 H9 120.3
C8 C9 H9 120.3
C11 C10 C9 120.3(3)
C11 C10 H10 119.8
C9 C10 H10 119.8
C10 C11 C6 121.4(3)
C10 C11 H11 119.3
C6 C11 H11 119.3
C13 C12 C17 118.3(3)
C13 C12 C1 122.1(3)
C17 C12 C1 119.6(3)
C12 C13 C14 121.0(3)
C12 C13 H13 119.5
C14 C13 H13 119.5
C15 C14 C13 119.9(3)
C15 C14 H14 120.1
C13 C14 H14 120.1
C16 C15 C14 120.0(3)
C16 C15 H15 120.0
C14 C15 H15 120.0
C15 C16 C17 120.0(3)
C15 C16 H16 120.0
C17 C16 H16 120.0
C16 C17 C12 120.7(3)
C16 C17 H17 119.7
C12 C17 H17 119.7
C23 C18 C19 118.4(3)
C23 C18 C1 118.5(3)
C19 C18 C1 123.0(2)
C20 C19 C18 120.7(3)
C20 C19 H19 119.7
C18 C19 H19 119.7
C21 C20 C19 119.8(3)
C21 C20 H20 120.1
C19 C20 H20 120.1
C20 C21 C22 120.8(3)
C20 C21 Cl1 118.9(3)
C22 C21 Cl1 120.3(2)
C21 C22 C23 118.7(3)
C21 C22 H22 120.7
C23 C22 H22 120.7
C22 C23 C18 121.6(3)
C22 C23 H23 119.2
C18 C23 H23 119.2
O2 C24 C35 106.5(2)
O2 C24 C41 108.7(2)
C35 C24 C41 107.7(2)
O2 C24 C25 110.2(2)
C35 C24 C25 108.7(2)
C41 C24 C25 114.7(2)
C29 C25 C26 112.1(2)
C29 C25 C24 110.7(2)
C26 C25 C24 113.2(2)
C29 C25 H25 106.8
C26 C25 H25 106.8
C24 C25 H25 106.8
C27 C26 C25 111.3(3)
C27 C26 H26A 109.4
C25 C26 H26A 109.4
C27 C26 H26B 109.4
C25 C26 H26B 109.4
H26A C26 H26B 108.0
C28 C27 C26 125.0(3)
C28 C27 H27 117.5
C26 C27 H27 117.5
C27 C28 H28A 120.0
C27 C28 H28B 120.0
H28A C28 H28B 120.0
C34 C29 C30 118.3(3)
C34 C29 C25 120.0(3)
C30 C29 C25 121.6(3)
C31 C30 C29 120.6(3)
C31 C30 H30 119.7
C29 C30 H30 119.7
C32 C31 C30 120.3(3)
C32 C31 H31 119.9
C30 C31 H31 119.9
C31 C32 C33 119.7(3)
C31 C32 H32 120.1
C33 C32 H32 120.1
C34 C33 C32 119.7(3)
C34 C33 H33 120.1
C32 C33 H33 120.1
C29 C34 C33 121.3(3)
C29 C34 H34 119.4
C33 C34 H34 119.4
C40 C35 C36 118.7(3)
C40 C35 C24 118.7(2)
C36 C35 C24 122.5(3)
C37 C36 C35 119.9(3)
C37 C36 H36 120.1
C35 C36 H36 120.1
C38 C37 C36 120.7(3)
C38 C37 H37 119.6
C36 C37 H37 119.6
C37 C38 C39 119.3(3)
C37 C38 H38 120.3
C39 C38 H38 120.3
C38 C39 C40 120.2(3)
C38 C39 H39 119.9
C40 C39 H39 119.9
C39 C40 C35 121.1(3)
C39 C40 H40 119.5
C35 C40 H40 119.5
C42 C41 C46 118.1(3)
C42 C41 C24 124.0(3)
C46 C41 C24 117.8(2)
C41 C42 C43 120.6(3)
C41 C42 H42 119.7
C43 C42 H42 119.7
C44 C43 C42 119.7(3)
C44 C43 H43 120.1
C42 C43 H43 120.1
C43 C44 C45 121.2(3)
C43 C44 Cl2 118.8(2)
C45 C44 Cl2 120.0(2)
C46 C45 C44 118.5(3)
C46 C45 H45 120.7
C44 C45 H45 120.7
C45 C46 C41 121.8(3)
C45 C46 H46 119.1
C41 C46 H46 119.1
C1 O1 H1 109.5
C24 O2 H2A 109.5

loop_
_geom_bond_atom_site_label_1
_geom_bond_atom_site_label_2
_geom_bond_distance
C1 O1 1.431(3)
C1 C18 1.532(4)
C1 C12 1.539(4)
C1 C2 1.568(4)
C2 C6 1.524(4)
C2 C3 1.546(4)
C2 H2 1.0000
C3 C4 1.481(5)
C3 H3A 0.9900
C3 H3B 0.9900
C4 C5 1.300(6)
C4 H4 0.9500
C5 H5A 0.9500
C5 H5B 0.9500
C6 C11 1.395(4)
C6 C7 1.394(4)
C7 C8 1.383(5)
C7 H7 0.9500
C8 C9 1.391(4)
C8 H8 0.9500
C9 C10 1.381(5)
C9 H9 0.9500
C10 C11 1.379(4)
C10 H10 0.9500
C11 H11 0.9500
C12 C13 1.381(4)
C12 C17 1.396(4)
C13 C14 1.396(4)
C13 H13 0.9500
C14 C15 1.377(5)
C14 H14 0.9500
C15 C16 1.376(5)
C15 H15 0.9500
C16 C17 1.393(4)
C16 H16 0.9500
C17 H17 0.9500
C18 C23 1.389(4)
C18 C19 1.388(4)
C19 C20 1.386(4)
C19 H19 0.9500
C20 C21 1.377(4)
C20 H20 0.9500
C21 C22 1.385(5)
C21 Cl1 1.739(3)
C22 C23 1.386(4)
C22 H22 0.9500
C23 H23 0.9500
C24 O2 1.446(3)
C24 C35 1.533(4)
C24 C41 1.542(4)
C24 C25 1.554(4)
C25 C29 1.534(4)
C25 C26 1.545(4)
C25 H25 1.0000
C26 C27 1.497(4)
C26 H26A 0.9900
C26 H26B 0.9900
C27 C28 1.312(4)
C27 H27 0.9500
C28 H28A 0.9500
C28 H28B 0.9500
C29 C34 1.382(4)
C29 C30 1.397(4)
C30 C31 1.385(4)
C30 H30 0.9500
C31 C32 1.379(5)
C31 H31 0.9500
C32 C33 1.388(5)
C32 H32 0.9500
C33 C34 1.387(4)
C33 H33 0.9500
C34 H34 0.9500
C35 C40 1.384(4)
C35 C36 1.393(4)
C36 C37 1.394(4)
C36 H36 0.9500
C37 C38 1.379(5)
C37 H37 0.9500
C38 C39 1.381(4)
C38 H38 0.9500
C39 C40 1.383(4)
C39 H39 0.9500
C40 H40 0.9500
C41 C42 1.392(4)
C41 C46 1.392(4)
C42 C43 1.395(4)
C42 H42 0.9500
C43 C44 1.367(5)
C43 H43 0.9500
C44 C45 1.387(4)
C44 Cl2 1.745(3)
C45 C46 1.384(4)
C45 H45 0.9500
C46 H46 0.9500
O1 H1 0.8400
O2 H2A 0.8400
